data_2205333
loop_
_publ_author_name
'G. Y. S. K. Swamy'
'K. Ravikumar'
'P. Narender'
'V. Jayathirtha Rao'

_publ_section_title
;
 2-[(2-Chloro-5-ethyl-3-pyridinyl)(hydroxy)methyl]acrylonitrile
;
_journal_issue 3
_journal_name_full 'Acta Crystallographica Section E'
_journal_page_first o708
_journal_page_last o709
_journal_paper_doi 10.1107/S1600536805004563
_journal_volume 61
_journal_year 2005
_chemical_formula_iupac 'C11 H11 Cl N2 O'
_chemical_formula_moiety 'C11 H11 Cl N2 O'
_chemical_formula_sum 'C11 H11 Cl N2 O'
_chemical_formula_weight 222.67
_chemical_name_systematic
;
2-[(2-Chloro-5-ethyl-3-pyridinyl)(hydroxy)methyl]acrylonitrile
;
_space_group_IT_number 56
_symmetry_cell_setting orthorhombic
_symmetry_space_group_name_Hall '-P 2ab 2ac'
_symmetry_space_group_name_H-M 'P c c n'
_atom_sites_solution_hydrogens geom
_atom_sites_solution_primary direct
_atom_sites_solution_secondary difmap
_cell_angle_alpha 90.00
_cell_angle_beta 90.00
_cell_angle_gamma 90.00
_cell_formula_units_Z 8
_cell_length_a 12.5354(7)
_cell_length_b 12.6028(7)
_cell_length_c 14.3120(8)
_cell_measurement_reflns_used 9355
_cell_measurement_temperature 273(2)
_cell_measurement_theta_max 55.81
_cell_measurement_theta_min 4.58
_cell_volume 2261.0(2)
_computing_cell_refinement 'SAINT (Bruker, 2001)'
_computing_data_collection 'SMART (Bruker, 2001)'
_computing_data_reduction SAINT
_computing_molecular_graphics
;
ORTEP-3 (Farrugia, 1997) and PLATON (Spek, 2003)
;
_computing_publication_material 'SHELXL97 and PARST (Nardelli, 1995)'
_computing_structure_refinement 'SHELXL97 (Sheldrick, 1997)'
_computing_structure_solution 'SHELXS97 (Sheldrick, 1997)'
_diffrn_ambient_temperature 273(2)
_diffrn_measured_fraction_theta_full 0.999
_diffrn_measured_fraction_theta_max 0.986
_diffrn_measurement_device 'Bruker SMART APEX'
_diffrn_measurement_device_type 'Bruker SMART APEX CCD area-detector'
_diffrn_measurement_method \w
_diffrn_radiation_monochromator graphite
_diffrn_radiation_source 'fine-focus sealed tube'
_diffrn_radiation_type MoK\a
_diffrn_radiation_wavelength 0.71073
_diffrn_reflns_av_R_equivalents 0.0200
_diffrn_reflns_av_sigmaI/netI 0.0131
_diffrn_reflns_limit_h_max 16
_diffrn_reflns_limit_h_min -16
_diffrn_reflns_limit_k_max 16
_diffrn_reflns_limit_k_min -16
_diffrn_reflns_limit_l_max 18
_diffrn_reflns_limit_l_min -18
_diffrn_reflns_number 18128
_diffrn_reflns_theta_full 25.00
_diffrn_reflns_theta_max 27.99
_diffrn_reflns_theta_min 2.29
_diffrn_standards_number 0
_exptl_absorpt_coefficient_mu 0.312
_exptl_absorpt_correction_type none
_exptl_crystal_colour colourless
_exptl_crystal_density_diffrn 1.308
_exptl_crystal_density_method 'not measured'
_exptl_crystal_description needle
_exptl_crystal_F_000 928
_exptl_crystal_size_max 0.22
_exptl_crystal_size_mid 0.18
_exptl_crystal_size_min 0.16
_refine_diff_density_max 0.318
_refine_diff_density_min -0.269
_refine_ls_extinction_method none
_refine_ls_goodness_of_fit_ref 1.048
_refine_ls_hydrogen_treatment constr
_refine_ls_matrix_type full
_refine_ls_number_parameters 138
_refine_ls_number_reflns 2699
_refine_ls_number_restraints 0
_refine_ls_restrained_S_all 1.048
_refine_ls_R_factor_all 0.0464
_refine_ls_R_factor_gt 0.0409
_refine_ls_shift/su_max 0.000
_refine_ls_shift/su_mean 0.000
_refine_ls_structure_factor_coef Fsqd
_refine_ls_weighting_details 'calc w = 1/[\s^2^(Fo^2^)+(0.072P)^2^+0.603P] where P = (Fo^2^+2Fc^2^)/3'
_refine_ls_weighting_scheme calc
_refine_ls_wR_factor_gt 0.1219
_refine_ls_wR_factor_ref 0.1271
_reflns_number_gt 2305
_reflns_number_total 2699
_reflns_threshold_expression I>2\s(I)
_cod_data_source_file ob6480.cif
_cod_data_source_block I
_cod_database_code 2205333
_cod_database_fobs_code 2205333

loop_
_symmetry_equiv_pos_as_xyz
'x, y, z'
'-x+1/2, -y+1/2, z'
'-x, y+1/2, -z+1/2'
'x+1/2, -y, -z+1/2'
'-x, -y, -z'
'x-1/2, y-1/2, -z'
'x, -y-1/2, z-1/2'
'-x-1/2, y, z-1/2'

loop_
_atom_site_label
_atom_site_fract_x
_atom_site_fract_y
_atom_site_fract_z
_atom_site_U_iso_or_equiv
_atom_site_adp_type
_atom_site_calc_flag
_atom_site_refinement_flags
_atom_site_occupancy
_atom_site_type_symbol
Cl 0.37842(3) 0.05310(3) 0.46893(3) 0.06364(17) Uani d . 1 Cl
C1 0.19522(10) 0.11795(10) 0.38405(8) 0.0402(3) Uani d . 1 C
C2 0.24973(11) 0.10375(10) 0.46792(9) 0.0431(3) Uani d . 1 C
C4 0.11175(12) 0.16666(12) 0.55488(10) 0.0515(3) Uani d . 1 C
H4 0.0837 0.1833 0.6132 0.062 Uiso calc R 1 H
C5 0.04882(11) 0.18431(11) 0.47727(9) 0.0463(3) Uani d . 1 C
C6 0.09300(11) 0.15911(10) 0.39098(8) 0.0435(3) Uani d . 1 C
H6 0.0533 0.1701 0.3370 0.052 Uiso calc R 1 H
C7 -0.06325(13) 0.22622(13) 0.48628(12) 0.0587(4) Uani d . 1 C
H7A -0.0695 0.2669 0.5436 0.070 Uiso calc R 1 H
H7B -0.0786 0.2732 0.4343 0.070 Uiso calc R 1 H
C8 -0.14268(17) 0.13689(18) 0.48731(17) 0.0791(6) Uani d . 1 C
H8A -0.1393 0.0992 0.4291 0.119 Uiso calc R 1 H
H8B -0.2132 0.1651 0.4958 0.119 Uiso calc R 1 H
H8C -0.1263 0.0893 0.5377 0.119 Uiso calc R 1 H
C9 0.24345(11) 0.09298(11) 0.28928(9) 0.0472(3) Uani d . 1 C
H9 0.3148 0.1245 0.2853 0.057 Uiso calc R 1 H
C10 0.25159(13) -0.02627(12) 0.27315(9) 0.0550(4) Uani d . 1 C
C11 0.34283(19) -0.07841(18) 0.26752(15) 0.0824(6) Uani d . 1 C
H11A 0.3429 -0.1509 0.2552 0.099 Uiso calc R 1 H
H11B 0.4070 -0.0427 0.2759 0.099 Uiso calc R 1 H
C12 0.15180(17) -0.08047(15) 0.26034(12) 0.0670(4) Uani d . 1 C
N1 0.21063(10) 0.12704(10) 0.55109(8) 0.0500(3) Uani d . 1 N
N2 0.0731(2) -0.12483(18) 0.25061(14) 0.1002(6) Uani d . 1 N
O1 0.17735(10) 0.13892(9) 0.22102(7) 0.0617(3) Uani d . 1 O
H1 0.2061 0.1342 0.1697 0.093 Uiso calc R 1 H

loop_
_atom_site_aniso_label
_atom_site_aniso_U_11
_atom_site_aniso_U_22
_atom_site_aniso_U_33
_atom_site_aniso_U_12
_atom_site_aniso_U_13
_atom_site_aniso_U_23
Cl 0.0481(2) 0.0667(3) 0.0761(3) 0.00947(16) -0.01192(16) -0.00254(18)
C1 0.0439(6) 0.0407(6) 0.0360(6) -0.0027(5) 0.0029(5) -0.0004(4)
C2 0.0429(6) 0.0411(6) 0.0453(6) -0.0013(5) -0.0039(5) 0.0005(5)
C4 0.0604(9) 0.0583(8) 0.0358(6) -0.0020(6) 0.0047(5) -0.0057(6)
C5 0.0474(7) 0.0470(7) 0.0444(7) -0.0020(6) 0.0050(5) -0.0032(5)
C6 0.0441(6) 0.0499(7) 0.0363(6) -0.0004(5) -0.0020(5) 0.0006(5)
C7 0.0525(8) 0.0612(9) 0.0623(9) 0.0026(7) 0.0117(7) -0.0033(7)
C8 0.0606(10) 0.0824(13) 0.0942(14) -0.0095(9) 0.0049(10) 0.0001(10)
C9 0.0507(7) 0.0519(7) 0.0389(6) 0.0002(6) 0.0091(5) 0.0015(5)
C10 0.0663(9) 0.0565(8) 0.0423(7) 0.0036(7) 0.0122(6) -0.0060(6)
C11 0.0881(14) 0.0747(12) 0.0845(13) 0.0206(11) 0.0160(11) -0.0156(10)
C12 0.0862(12) 0.0624(9) 0.0525(8) -0.0079(9) 0.0093(8) -0.0116(7)
N1 0.0587(7) 0.0541(7) 0.0372(5) -0.0022(5) -0.0075(5) -0.0016(4)
N2 0.1100(16) 0.0986(13) 0.0918(13) -0.0363(12) 0.0059(11) -0.0203(10)
O1 0.0720(7) 0.0778(7) 0.0353(5) 0.0138(6) 0.0098(4) 0.0085(4)

loop_
_atom_type_symbol
_atom_type_description
_atom_type_scat_dispersion_real
_atom_type_scat_dispersion_imag
_atom_type_scat_source
C C 0.0033 0.0016 'International Tables Vol C Tables 4.2.6.8 and 6.1.1.4'
H H 0.0000 0.0000 'International Tables Vol C Tables 4.2.6.8 and 6.1.1.4'
N N 0.0061 0.0033 'International Tables Vol C Tables 4.2.6.8 and 6.1.1.4'
O O 0.0106 0.0060 'International Tables Vol C Tables 4.2.6.8 and 6.1.1.4'
Cl Cl 0.1484 0.1585 'International Tables Vol C Tables 4.2.6.8 and 6.1.1.4'

loop_
_geom_angle_atom_site_label_1
_geom_angle_atom_site_label_2
_geom_angle_atom_site_label_3
_geom_angle
_geom_angle_publ_flag
C6 C1 C2 116.11(11) ?
C6 C1 C9 120.65(11) ?
C2 C1 C9 123.23(12) ?
N1 C2 C1 124.49(13) ?
N1 C2 Cl 114.81(10) ?
C1 C2 Cl 120.71(10) ?
N1 C4 C5 123.86(13) ?
N1 C4 H4 118.1 ?
C5 C4 H4 118.1 ?
C4 C5 C6 116.76(13) ?
C4 C5 C7 121.37(12) ?
C6 C5 C7 121.85(13) ?
C1 C6 C5 121.15(12) ?
C1 C6 H6 119.4 ?
C5 C6 H6 119.4 ?
C8 C7 C5 110.86(15) ?
C8 C7 H7A 109.5 ?
C5 C7 H7A 109.5 ?
C8 C7 H7B 109.5 ?
C5 C7 H7B 109.5 ?
H7A C7 H7B 108.1 ?
C7 C8 H8A 109.5 ?
C7 C8 H8B 109.5 ?
H8A C8 H8B 109.5 ?
C7 C8 H8C 109.5 ?
H8A C8 H8C 109.5 ?
H8B C8 H8C 109.5 ?
O1 C9 C1 107.51(11) y
O1 C9 C10 109.90(12) y
C1 C9 C10 111.50(11) ?
O1 C9 H9 109.3 ?
C1 C9 H9 109.3 ?
C10 C9 H9 109.3 ?
C11 C10 C12 120.62(18) ?
C11 C10 C9 123.89(17) ?
C12 C10 C9 115.45(14) ?
C10 C11 H11A 120.0 ?
C10 C11 H11B 120.0 ?
H11A C11 H11B 120.0 ?
N2 C12 C10 179.0(3) ?
C2 N1 C4 117.62(12) ?
C9 O1 H1 109.5 ?

loop_
_geom_bond_atom_site_label_1
_geom_bond_atom_site_label_2
_geom_bond_distance
_geom_bond_publ_flag
C1 C2 1.3928(17) ?
C1 C6 1.3860(18) ?
C1 C9 1.5180(16) ?
C2 N1 1.3203(17) y
C2 Cl 1.7349(14) y
C4 N1 1.337(2) y
C4 C5 1.380(2) ?
C4 H4 0.9300 ?
C5 C6 1.3902(17) ?
C5 C7 1.506(2) ?
C6 H6 0.9300 ?
C7 C8 1.503(3) ?
C7 H7A 0.9700 ?
C7 H7B 0.9700 ?
C8 H8A 0.9600 ?
C8 H8B 0.9600 ?
C8 H8C 0.9600 ?
C9 O1 1.4057(17) y
C9 C10 1.524(2) ?
C9 H9 0.9800 ?
C10 C11 1.322(2) ?
C10 C12 1.437(2) ?
C11 H11A 0.9300 ?
C11 H11B 0.9300 ?
C12 N2 1.142(3) y
O1 H1 0.8200 ?

loop_
_geom_hbond_atom_site_label_D
_geom_hbond_atom_site_label_H
_geom_hbond_atom_site_label_A
_geom_hbond_site_symmetry_A
_geom_hbond_distance_DH
_geom_hbond_distance_HA
_geom_hbond_distance_DA
_geom_hbond_angle_DHA
O1 H1 N1 8_655 0.82 2.00 2.8123(15) 174
C6 H6 O1 . 0.93 2.31 2.6646(16) 102
C8 H8C Cg 5_5556 0.96 2.95 3.581(4) 124

loop_
_geom_torsion_atom_site_label_1
_geom_torsion_atom_site_label_2
_geom_torsion_atom_site_label_3
_geom_torsion_atom_site_label_4
_geom_torsion
C6 C1 C2 N1 -0.3(2)
C9 C1 C2 N1 178.40(12)
C6 C1 C2 Cl -179.87(10)
C9 C1 C2 Cl -1.21(18)
N1 C4 C5 C6 -0.3(2)
N1 C4 C5 C7 178.21(14)
C2 C1 C6 C5 0.03(19)
C9 C1 C6 C5 -178.67(12)
C4 C5 C6 C1 0.2(2)
C7 C5 C6 C1 -178.25(13)
C4 C5 C7 C8 -94.64(19)
C6 C5 C7 C8 83.75(19)
C6 C1 C9 O1 11.94(17)
C2 C1 C9 O1 -166.66(12)
C6 C1 C9 C10 -108.58(14)
C2 C1 C9 C10 72.82(16)
O1 C9 C10 C11 128.20(17)
C1 C9 C10 C11 -112.69(17)
O1 C9 C10 C12 -49.42(16)
C1 C9 C10 C12 69.69(16)
C11 C10 C12 N2 29(12)
C9 C10 C12 N2 -154(12)
C1 C2 N1 C4 0.2(2)
Cl C2 N1 C4 179.85(10)
C5 C4 N1 C2 0.1(2)

loop_
_cod_related_entry_id
_cod_related_entry_database
_cod_related_entry_code
1 ChemSpider 21129825
